data_4305623
loop_
_publ_author_name
'Fatima Zohra Chiboub Fellah'
'Jean-Pierre Costes'
'Fran\,coise Dahan'
'Carine Duhayon'
'Ghenadie Novitchi'
'Jean-Pierre Tuchagues'
'Laure Vendier'

_publ_contact_author
;
Costes Jean-Pierre
;
_publ_contact_author_address
;
Laboratoire de Chimie de Coordination
205 Route de Narbonne
31077 Toulouse Cedex 04
;
_publ_contact_author_email jean-pierre.costes@lcc-toulouse.fr
_publ_section_title
;
Di- and Triheteronuclear Cu-Gd and Cu-Gd-Cu Complexes with
Dissymmetric Double Bridge
;
_journal_name_full 'Inorganic Chemistry'
_journal_page_first 6444
_journal_page_last 6451
_journal_paper_doi 10.1021/ic800599r
_journal_volume 47
_journal_year 2008
_chemical_formula_sum 'C15 H15 Cu N3 O2'
_chemical_formula_weight 332.84
_chemical_name_systematic
;
 ?
;
_space_group_IT_number 2
_symmetry_cell_setting triclinic
_symmetry_Int_Tables_number 2
_symmetry_space_group_name_Hall '-P 1'
_symmetry_space_group_name_H-M 'P -1'
_atom_sites_solution_hydrogens geom
_atom_sites_solution_primary direct
_atom_sites_solution_secondary difmap
_audit_creation_method SHELXL-97
_cell_angle_alpha 71.426(13)
_cell_angle_beta 74.148(13)
_cell_angle_gamma 71.865(13)
_cell_formula_units_Z 2
_cell_length_a 6.8203(8)
_cell_length_b 9.3735(11)
_cell_length_c 11.8514(13)
_cell_measurement_temperature 180(2)
_cell_volume 669.67(15)
_computing_cell_refinement 'STOE-IPDS software (Stoe, 2.93, 1997)'
_computing_data_collection 'STOE-IPDS software (Stoe, 2.93, 1997)'
_computing_data_reduction 'XRED (Stoe, 1.08, 1996)'
_computing_molecular_graphics 'ZORTEP (Zsolnai, 1996)'
_computing_structure_refinement 'SHELXL-97 (Sheldrick, 1997)'
_computing_structure_solution 'SHELXS-97 (Sheldrick, 1990)'
_diffrn_ambient_temperature 180(2)
_diffrn_measured_fraction_theta_full 0.932
_diffrn_measured_fraction_theta_max 0.932
_diffrn_measurement_device_type STOE-IPDS
_diffrn_measurement_method 'Imaging Plate Detector System'
_diffrn_radiation_monochromator graphite
_diffrn_radiation_source 'fine-focus sealed tube'
_diffrn_radiation_type MoK\a
_diffrn_radiation_wavelength 0.71073
_diffrn_reflns_av_R_equivalents 0.0432
_diffrn_reflns_av_sigmaI/netI 0.0379
_diffrn_reflns_limit_h_max 8
_diffrn_reflns_limit_h_min -8
_diffrn_reflns_limit_k_max 11
_diffrn_reflns_limit_k_min -11
_diffrn_reflns_limit_l_max 14
_diffrn_reflns_limit_l_min -14
_diffrn_reflns_number 6708
_diffrn_reflns_theta_full 26.02
_diffrn_reflns_theta_max 26.02
_diffrn_reflns_theta_min 3.20
_exptl_absorpt_coefficient_mu 1.638
_exptl_absorpt_correction_T_max 0.8867
_exptl_absorpt_correction_T_min 0.5644
_exptl_absorpt_correction_type numerical
_exptl_absorpt_process_details 'X-SHAPE (Stoe & Cie, 1996)'
_exptl_crystal_colour Red
_exptl_crystal_density_diffrn 1.651
_exptl_crystal_density_method 'not measured'
_exptl_crystal_description Plate
_exptl_crystal_F_000 342
_exptl_crystal_size_max 0.40
_exptl_crystal_size_mid 0.10
_exptl_crystal_size_min 0.05
_refine_diff_density_max 0.432
_refine_diff_density_min -0.543
_refine_diff_density_rms 0.064
_refine_ls_extinction_method none
_refine_ls_goodness_of_fit_ref 0.997
_refine_ls_hydrogen_treatment constr
_refine_ls_matrix_type full
_refine_ls_number_parameters 190
_refine_ls_number_reflns 2461
_refine_ls_number_restraints 0
_refine_ls_restrained_S_all 0.997
_refine_ls_R_factor_all 0.0326
_refine_ls_R_factor_gt 0.0270
_refine_ls_shift/su_max 0.001
_refine_ls_shift/su_mean 0.000
_refine_ls_structure_factor_coef Fsqd
_refine_ls_weighting_details 'calc w=1/[\s^2^(Fo^2^)+(0.0400P)^2^+0.0000P] where P=(Fo^2^+2Fc^2^)/3'
_refine_ls_weighting_scheme calc
_refine_ls_wR_factor_gt 0.0614
_refine_ls_wR_factor_ref 0.0629
_reflns_number_gt 2145
_reflns_number_total 2461
_reflns_threshold_expression >2sigma(I)
_cod_data_source_file ic800599r-file004_2.cif
_cod_data_source_block 5
_cod_depositor_comments
;
The following automatic conversions were performed:
'_symmetry_cell_setting' value 'Triclinic' changed to 'triclinic'
according to '/home/saulius/struct/CIF-dictionaries/cif_core.dic'
dictionary named 'cif_core.dic' version 2.4.1 from
2010-06-29.

'_exptl_absorpt_correction_type' value 'Numerical' changed to
'numerical' according to
'/home/saulius/struct/CIF-dictionaries/cif_core.dic' dictionary named
'cif_core.dic' version 2.4.1 from 2010-06-29.

Automatic conversion script
Id: cif_fix_enum 1527 2010-12-29 10:47:43Z saulius 
;
_cod_original_cell_volume 669.67(13)
_cod_database_code 4305623

loop_
_symmetry_equiv_pos_as_xyz
'x, y, z'
'-x, -y, -z'

loop_
_atom_site_label
_atom_site_type_symbol
_atom_site_fract_x
_atom_site_fract_y
_atom_site_fract_z
_atom_site_U_iso_or_equiv
_atom_site_adp_type
_atom_site_occupancy
_atom_site_symmetry_multiplicity
_atom_site_calc_flag
_atom_site_refinement_flags
_atom_site_disorder_assembly
_atom_site_disorder_group
Cu Cu 0.23255(4) 0.48760(3) 0.51960(2) 0.01680(9) Uani 1 1 d . . .
O1 O 0.1891(2) 0.45669(15) 0.37878(12) 0.0215(3) Uani 1 1 d . . .
O2 O 0.2358(3) 0.34762(16) 0.19665(12) 0.0269(3) Uani 1 1 d . . .
N1 N 0.1722(3) 0.71174(18) 0.45982(15) 0.0180(3) Uani 1 1 d . . .
N2 N 0.2823(3) 0.52872(19) 0.65947(14) 0.0193(3) Uani 1 1 d . . .
N3 N 0.3133(3) 0.27123(18) 0.61255(14) 0.0178(3) Uani 1 1 d . . .
C1 C 0.1936(3) 0.5589(2) 0.27348(17) 0.0179(4) Uani 1 1 d . . .
C2 C 0.2171(3) 0.5037(2) 0.16952(18) 0.0203(4) Uani 1 1 d . . .
C3 C 0.2192(3) 0.6035(2) 0.05499(18) 0.0243(5) Uani 1 1 d . . .
H3 H 0.2381 0.5639 -0.0128 0.027 Uiso 1 1 calc R . .
C4 C 0.1936(3) 0.7626(2) 0.03798(18) 0.0270(5) Uani 1 1 d . . .
H4 H 0.1920 0.8313 -0.0407 0.030 Uiso 1 1 calc R . .
C5 C 0.1707(3) 0.8184(2) 0.13563(18) 0.0241(4) Uani 1 1 d . . .
H5 H 0.1516 0.9266 0.1238 0.027 Uiso 1 1 calc R . .
C6 C 0.1749(3) 0.7192(2) 0.25352(17) 0.0190(4) Uani 1 1 d . . .
C7 C 0.1553(3) 0.7879(2) 0.35038(18) 0.0202(4) Uani 1 1 d . . .
H7 H 0.1279 0.8978 0.3317 0.022 Uiso 1 1 calc R . .
C8 C 0.1324(3) 0.7905(2) 0.55618(18) 0.0232(4) Uani 1 1 d . . .
H8A H -0.0184 0.8086 0.5949 0.025 Uiso 1 1 calc R . .
H8B H 0.1678 0.8925 0.5209 0.025 Uiso 1 1 calc R . .
C9 C 0.2672(3) 0.6894(2) 0.65156(18) 0.0213(4) Uani 1 1 d . . .
H9A H 0.4089 0.7097 0.6269 0.023 Uiso 1 1 calc R . .
H9B H 0.2006 0.7127 0.7312 0.023 Uiso 1 1 calc R . .
C10 C 0.3204(3) 0.4089(2) 0.74784(17) 0.0189(4) Uani 1 1 d . . .
H10 H 0.3361 0.4163 0.8229 0.021 Uiso 1 1 calc R . .
C11 C 0.3379(3) 0.2630(2) 0.72611(17) 0.0186(4) Uani 1 1 d . . .
C12 C 0.3898(3) 0.1089(2) 0.79172(18) 0.0235(4) Uani 1 1 d . . .
H12 H 0.4150 0.0717 0.8723 0.026 Uiso 1 1 calc R . .
C13 C 0.3974(4) 0.0197(2) 0.71513(19) 0.0262(5) Uani 1 1 d . . .
H13 H 0.4290 -0.0903 0.7332 0.029 Uiso 1 1 calc R . .
C14 C 0.3490(3) 0.1251(2) 0.60630(18) 0.0210(4) Uani 1 1 d . . .
H14 H 0.3425 0.0966 0.5376 0.023 Uiso 1 1 calc R . .
C15 C 0.2449(4) 0.2845(3) 0.10048(19) 0.0283(5) Uani 1 1 d . . .
H15A H 0.2581 0.1724 0.1313 0.031 Uiso 1 1 calc R . .
H15B H 0.3668 0.3038 0.0365 0.031 Uiso 1 1 calc R . .
H15C H 0.1161 0.3338 0.0673 0.031 Uiso 1 1 calc R . .

loop_
_atom_site_aniso_label
_atom_site_aniso_U_11
_atom_site_aniso_U_22
_atom_site_aniso_U_33
_atom_site_aniso_U_23
_atom_site_aniso_U_13
_atom_site_aniso_U_12
Cu 0.02046(14) 0.01522(13) 0.01515(13) -0.00335(8) -0.00506(9) -0.00411(9)
O1 0.0307(8) 0.0189(7) 0.0163(7) -0.0019(5) -0.0062(6) -0.0092(6)
O2 0.0392(9) 0.0234(7) 0.0183(7) -0.0057(6) -0.0075(6) -0.0059(6)
N1 0.0154(8) 0.0180(8) 0.0207(8) -0.0059(6) -0.0028(7) -0.0037(6)
N2 0.0202(8) 0.0185(8) 0.0197(8) -0.0066(7) -0.0037(7) -0.0036(7)
N3 0.0171(8) 0.0185(8) 0.0172(8) -0.0046(6) -0.0027(7) -0.0040(6)
C1 0.0121(9) 0.0221(10) 0.0167(9) -0.0021(7) -0.0030(8) -0.0034(7)
C2 0.0167(10) 0.0230(10) 0.0192(9) -0.0042(8) -0.0028(8) -0.0043(8)
C3 0.0212(10) 0.0321(11) 0.0165(9) -0.0050(8) -0.0017(8) -0.0050(9)
C4 0.0268(11) 0.0309(12) 0.0167(10) 0.0036(8) -0.0042(9) -0.0081(9)
C5 0.0217(10) 0.0231(10) 0.0234(10) 0.0012(8) -0.0045(9) -0.0071(8)
C6 0.0136(9) 0.0218(10) 0.0183(9) -0.0012(8) -0.0026(8) -0.0042(7)
C7 0.0165(10) 0.0170(9) 0.0246(10) -0.0027(8) -0.0033(8) -0.0040(7)
C8 0.0250(11) 0.0180(9) 0.0254(10) -0.0087(8) -0.0025(9) -0.0026(8)
C9 0.0240(11) 0.0210(10) 0.0215(10) -0.0095(8) -0.0016(8) -0.0072(8)
C10 0.0160(10) 0.0263(10) 0.0157(9) -0.0085(8) -0.0006(8) -0.0060(8)
C11 0.0165(10) 0.0219(10) 0.0154(9) -0.0026(7) -0.0013(8) -0.0058(8)
C12 0.0275(11) 0.0233(10) 0.0193(10) 0.0005(8) -0.0084(9) -0.0084(9)
C13 0.0296(11) 0.0188(10) 0.0281(11) -0.0020(8) -0.0068(9) -0.0062(8)
C14 0.0200(10) 0.0219(10) 0.0225(10) -0.0069(8) -0.0045(8) -0.0055(8)
C15 0.0316(12) 0.0323(12) 0.0255(11) -0.0140(9) -0.0084(9) -0.0045(9)

loop_
_atom_type_symbol
_atom_type_description
_atom_type_scat_dispersion_real
_atom_type_scat_dispersion_imag
_atom_type_scat_source
C C 0.0033 0.0016 'International Tables Vol C Tables 4.2.6.8 and 6.1.1.4'
H H 0.0000 0.0000 'International Tables Vol C Tables 4.2.6.8 and 6.1.1.4'
N N 0.0061 0.0033 'International Tables Vol C Tables 4.2.6.8 and 6.1.1.4'
O O 0.0106 0.0060 'International Tables Vol C Tables 4.2.6.8 and 6.1.1.4'
Cu Cu 0.3201 1.2651 'International Tables Vol C Tables 4.2.6.8 and 6.1.1.4'

loop_
_geom_angle_atom_site_label_1
_geom_angle_atom_site_label_2
_geom_angle_atom_site_label_3
_geom_angle
_geom_angle_site_symmetry_1
_geom_angle_site_symmetry_3
_geom_angle_publ_flag
O1 Cu N1 94.17(7) . . ?
O1 Cu N2 177.09(6) . . ?
N1 Cu N2 83.35(7) . . ?
O1 Cu N3 99.92(6) . . ?
N1 Cu N3 165.78(7) . . ?
N2 Cu N3 82.51(7) . . ?
C1 O1 Cu 124.35(13) . . ?
C2 O2 C15 117.34(16) . . ?
C7 N1 C8 121.79(17) . . ?
C7 N1 Cu 125.34(14) . . ?
C8 N1 Cu 112.75(13) . . ?
C10 N2 C9 128.50(17) . . ?
C10 N2 Cu 114.94(14) . . ?
C9 N2 Cu 116.54(13) . . ?
C14 N3 C11 106.73(16) . . ?
C14 N3 Cu 142.21(14) . . ?
C11 N3 Cu 111.03(12) . . ?
O1 C1 C6 125.65(18) . . ?
O1 C1 C2 117.11(17) . . ?
C6 C1 C2 117.24(17) . . ?
O2 C2 C3 125.28(18) . . ?
O2 C2 C1 113.44(17) . . ?
C3 C2 C1 121.27(18) . . ?
C2 C3 C4 120.48(19) . . ?
C2 C3 H3 119.8 . . ?
C4 C3 H3 119.8 . . ?
C5 C4 C3 119.46(19) . . ?
C5 C4 H4 120.3 . . ?
C3 C4 H4 120.3 . . ?
C4 C5 C6 121.72(19) . . ?
C4 C5 H5 119.1 . . ?
C6 C5 H5 119.1 . . ?
C5 C6 C1 119.76(18) . . ?
C5 C6 C7 117.81(18) . . ?
C1 C6 C7 122.41(18) . . ?
N1 C7 C6 124.94(18) . . ?
N1 C7 H7 117.5 . . ?
C6 C7 H7 117.5 . . ?
N1 C8 C9 109.54(15) . . ?
N1 C8 H8A 109.8 . . ?
C9 C8 H8A 109.8 . . ?
N1 C8 H8B 109.8 . . ?
C9 C8 H8B 109.8 . . ?
H8A C8 H8B 108.2 . . ?
N2 C9 C8 106.97(16) . . ?
N2 C9 H9A 110.3 . . ?
C8 C9 H9A 110.3 . . ?
N2 C9 H9B 110.3 . . ?
C8 C9 H9B 110.3 . . ?
H9A C9 H9B 108.6 . . ?
N2 C10 C11 115.67(18) . . ?
N2 C10 H10 122.2 . . ?
C11 C10 H10 122.2 . . ?
N3 C11 C12 110.20(18) . . ?
N3 C11 C10 115.29(17) . . ?
C12 C11 C10 134.3(2) . . ?
C11 C12 C13 106.08(19) . . ?
C11 C12 H12 127.0 . . ?
C13 C12 H12 127.0 . . ?
C12 C13 C14 106.31(18) . . ?
C12 C13 H13 126.8 . . ?
C14 C13 H13 126.8 . . ?
N3 C14 C13 110.69(18) . . ?
N3 C14 H14 124.7 . . ?
C13 C14 H14 124.7 . . ?
O2 C15 H15A 109.5 . . ?
O2 C15 H15B 109.5 . . ?
H15A C15 H15B 109.5 . . ?
O2 C15 H15C 109.5 . . ?
H15A C15 H15C 109.5 . . ?
H15B C15 H15C 109.5 . . ?

loop_
_geom_bond_atom_site_label_1
_geom_bond_atom_site_label_2
_geom_bond_distance
_geom_bond_site_symmetry_2
_geom_bond_publ_flag
Cu O1 1.8944(14) . ?
Cu N1 1.9386(16) . ?
Cu N2 1.9510(17) . ?
Cu N3 1.9603(16) . ?
O1 C1 1.308(2) . ?
O2 C2 1.367(2) . ?
O2 C15 1.422(2) . ?
N1 C7 1.283(3) . ?
N1 C8 1.472(2) . ?
N2 C10 1.282(3) . ?
N2 C9 1.451(2) . ?
N3 C14 1.337(3) . ?
N3 C11 1.377(3) . ?
C1 C6 1.415(3) . ?
C1 C2 1.434(3) . ?
C2 C3 1.381(3) . ?
C3 C4 1.400(3) . ?
C3 H3 0.9500 . ?
C4 C5 1.369(3) . ?
C4 H4 0.9500 . ?
C5 C6 1.412(3) . ?
C5 H5 0.9500 . ?
C6 C7 1.443(3) . ?
C7 H7 0.9500 . ?
C8 C9 1.538(3) . ?
C8 H8A 0.9900 . ?
C8 H8B 0.9900 . ?
C9 H9A 0.9900 . ?
C9 H9B 0.9900 . ?
C10 C11 1.434(3) . ?
C10 H10 0.9500 . ?
C11 C12 1.390(3) . ?
C12 C13 1.399(3) . ?
C12 H12 0.9500 . ?
C13 C14 1.402(3) . ?
C13 H13 0.9500 . ?
C14 H14 0.9500 . ?
C15 H15A 0.9800 . ?
C15 H15B 0.9800 . ?
C15 H15C 0.9800 . ?
